data_3500166
loop_
_publ_author_name
'Junhui Luo'
'Guodong Li'

_publ_section_title
;
 FeN supercell for <111> tension
;
_journal_name_full 'Personal communication to COD'
_journal_year 2026
_chemical_formula_iupac 'N24 Fe24'
_chemical_formula_moiety 'N24 Fe24'
_chemical_formula_sum 'Fe24 N24'
_chemical_formula_weight 1676.448
_space_group_crystal_system orthorhombic
_space_group_IT_number 1
_space_group_name_Hall 'P 1'
_space_group_name_H-M_alt 'P 1'
_symmetry_space_group_name_Hall 'P 1'
_symmetry_space_group_name_H-M 'P 1'
_cell_angle_alpha 90.0000
_cell_angle_beta 90.0000
_cell_angle_gamma 90.0000
_cell_formula_units_Z 1
_cell_length_a 7.3319
_cell_length_b 10.3689
_cell_length_c 5.9865
_cell_volume 455.116
_diffrn_measurement_device_type EDIT-ENTRY
_exptl_crystal_density_diffrn 6.1166
_exptl_crystal_density_method calculated
_exptl_crystal_description EDIT-ENTRY
_cod_data_source_file tensile_111_.cif
_cod_data_source_block I
_cod_depositor_comments 'Add _publ_section_title'
_cod_original_cell_volume 455.1209
_cod_original_formula_sum 'N24 Fe24'
_cod_database_code 3500166

loop_
_space_group_symop_operation_xyz
+x,+y,+z

loop_
_atom_site_label
_atom_site_type_symbol
_atom_site_fract_x
_atom_site_fract_y
_atom_site_fract_z
N1 N 0.083333 0.583333 0.250000
N2 N 0.416667 0.916667 0.250000
N3 N 0.083333 0.083333 0.750000
N4 N 0.416667 0.416667 0.750000
N5 N 0.750000 0.750000 0.750000
N6 N 0.750000 0.250000 0.250000
N7 N 0.083333 0.833333 0.500000
N8 N 0.083333 0.333333 0.000000
N9 N 0.416667 0.666667 0.000000
N10 N 0.750000 1.000000 0.000000
N11 N 0.416667 0.166667 0.500000
N12 N 0.750000 0.500000 0.500000
N13 N 0.083333 0.833333 0.000000
N14 N 0.083333 0.333333 0.500000
N15 N 0.416667 0.666667 0.500000
N16 N 0.750000 1.000000 0.500000
N17 N 0.416667 0.166667 0.000000
N18 N 0.750000 0.500000 0.000000
N19 N 0.083333 0.583333 0.750000
N20 N 0.416667 0.916667 0.750000
N21 N 0.083333 0.083333 0.250000
N22 N 0.416667 0.416667 0.250000
N23 N 0.750000 0.750000 0.250000
N24 N 0.750000 0.250000 0.750000
Fe1 Fe 0.000000 1.000000 0.000000
Fe2 Fe 0.000000 0.500000 0.500000
Fe3 Fe 0.333333 0.833333 0.500000
Fe4 Fe 0.333333 0.333333 0.000000
Fe5 Fe 0.666667 0.666667 0.000000
Fe6 Fe 0.666667 0.166667 0.500000
Fe7 Fe 0.000000 0.750000 0.750000
Fe8 Fe 0.000000 0.250000 0.250000
Fe9 Fe 0.333333 0.583333 0.250000
Fe10 Fe 0.666667 0.916667 0.250000
Fe11 Fe 0.333333 0.083333 0.750000
Fe12 Fe 0.666667 0.416667 0.750000
Fe13 Fe 0.000000 0.750000 0.250000
Fe14 Fe 0.000000 0.250000 0.750000
Fe15 Fe 0.333333 0.583333 0.750000
Fe16 Fe 0.666667 0.916667 0.750000
Fe17 Fe 0.333333 0.083333 0.250000
Fe18 Fe 0.666667 0.416667 0.250000
Fe19 Fe 0.000000 1.000000 0.500000
Fe20 Fe 0.000000 0.500000 0.000000
Fe21 Fe 0.333333 0.833333 0.000000
Fe22 Fe 0.333333 0.333333 0.500000
Fe23 Fe 0.666667 0.666667 0.500000
Fe24 Fe 0.666667 0.166667 0.000000
